data_4029726
loop_
_publ_author_name
'Jakubec, Pavol'
'Cockfield, Dane M.'
'Helliwell, Madeleine'
'Raftery, James'
'Dixon, Darren J.'

_publ_section_title
;
 Stereoselective, nitro-Mannich/lactamisation cascades for the direct
 synthesis of heavily decorated 5-nitropiperidin-2-ones and related
 heterocycles.
;
_journal_name_full 'Beilstein journal of organic chemistry'
_journal_page_first 567
_journal_page_last 578
_journal_paper_doi 10.3762/bjoc.8.64
_journal_volume 8
_journal_year 2012
_chemical_formula_moiety 'C23 H23 N3 O4'
_chemical_formula_sum 'C23 H23 N3 O4'
_chemical_formula_weight 405.44
_chemical_name_systematic
; 
 ? 
;
_space_group_IT_number 7
_symmetry_cell_setting monoclinic
_symmetry_space_group_name_Hall 'P -2yac'
_symmetry_space_group_name_H-M 'P 1 n 1'
_atom_sites_solution_hydrogens geom
_atom_sites_solution_primary direct
_atom_sites_solution_secondary difmap
_audit_creation_method SHELXL-97
_cell_angle_alpha 90.00
_cell_angle_beta 95.0500(10)
_cell_angle_gamma 90.00
_cell_formula_units_Z 2
_cell_length_a 6.4732(5)
_cell_length_b 10.4674(7)
_cell_length_c 14.5108(10)
_cell_measurement_reflns_used 5832
_cell_measurement_temperature 100(2)
_cell_measurement_theta_max 26.35
_cell_measurement_theta_min 2.40
_cell_volume 979.40(12)
_computing_cell_refinement 'Bruker SMART'
_computing_data_collection 'Bruker SMART'
_computing_data_reduction 'Bruker SAINT'
_computing_molecular_graphics 'Bruker SHELXTL'
_computing_publication_material 'Bruker SHELXTL'
_computing_structure_refinement 'SHELXL-97 (Sheldrick, 1997)'
_computing_structure_solution 'SHELXS-97 (Sheldrick, 1990)'
_diffrn_ambient_temperature 100(2)
_diffrn_measured_fraction_theta_full 0.995
_diffrn_measured_fraction_theta_max 0.995
_diffrn_measurement_device_type 'CCD area detector'
_diffrn_measurement_method 'phi and omega scans'
_diffrn_radiation_monochromator graphite
_diffrn_radiation_source 'fine-focus sealed tube'
_diffrn_radiation_type MoK\a
_diffrn_radiation_wavelength 0.71073
_diffrn_reflns_av_R_equivalents 0.0141
_diffrn_reflns_av_sigmaI/netI 0.0130
_diffrn_reflns_limit_h_max 8
_diffrn_reflns_limit_h_min -8
_diffrn_reflns_limit_k_max 13
_diffrn_reflns_limit_k_min -12
_diffrn_reflns_limit_l_max 18
_diffrn_reflns_limit_l_min -18
_diffrn_reflns_number 7591
_diffrn_reflns_theta_full 26.39
_diffrn_reflns_theta_max 26.39
_diffrn_reflns_theta_min 1.95
_exptl_absorpt_coefficient_mu 0.095
_exptl_absorpt_correction_T_max 0.9719
_exptl_absorpt_correction_T_min 0.9449
_exptl_absorpt_correction_type multi-scan
_exptl_absorpt_process_details SADABS
_exptl_crystal_colour colourless
_exptl_crystal_density_diffrn 1.375
_exptl_crystal_density_method 'not measured'
_exptl_crystal_description block
_exptl_crystal_F_000 428
_exptl_crystal_size_max 0.60
_exptl_crystal_size_mid 0.30
_exptl_crystal_size_min 0.30
_refine_diff_density_max 0.235
_refine_diff_density_min -0.167
_refine_diff_density_rms 0.035
_refine_ls_extinction_method none
_refine_ls_goodness_of_fit_ref 1.088
_refine_ls_hydrogen_treatment constr
_refine_ls_matrix_type full
_refine_ls_number_parameters 272
_refine_ls_number_reflns 2000
_refine_ls_number_restraints 2
_refine_ls_restrained_S_all 1.087
_refine_ls_R_factor_all 0.0276
_refine_ls_R_factor_gt 0.0273
_refine_ls_shift/su_max 0.001
_refine_ls_shift/su_mean 0.000
_refine_ls_structure_factor_coef Fsqd
_refine_ls_weighting_details 'calc w=1/[\s^2^(Fo^2^)+(0.0424P)^2^+0.2331P] where P=(Fo^2^+2Fc^2^)/3'
_refine_ls_weighting_scheme calc
_refine_ls_wR_factor_gt 0.0713
_refine_ls_wR_factor_ref 0.0715
_reflns_number_gt 1977
_reflns_number_total 2000
_reflns_threshold_expression >2sigma(I)
_cod_data_source_file 1860-5397-8-64-S3.cif
_cod_data_source_block 2a
_cod_depositor_comments
;
The following automatic conversions were performed:

'_symmetry_cell_setting' value 'Monoclinic' changed to 'monoclinic'
according to
/usr/data/users/saulius/automatic-downloads/retrospective/Beilstein/lib/dictionaries/cif_core.dic
dictionary named 'cif_core.dic' version 2.4.2 from 2011-04-26.

Automatic conversion script
Id: cif_fix_values 2281 2013-09-26 08:29:07Z andrius 
;
_cod_original_sg_symbol_Hall P-2yac
_cod_original_sg_symbol_H-M Pn
_cod_database_code 4029726

loop_
_symmetry_equiv_pos_as_xyz
'x, y, z'
'x+1/2, -y, z+1/2'

loop_
_atom_site_label
_atom_site_type_symbol
_atom_site_fract_x
_atom_site_fract_y
_atom_site_fract_z
_atom_site_U_iso_or_equiv
_atom_site_adp_type
_atom_site_occupancy
_atom_site_symmetry_multiplicity
_atom_site_calc_flag
_atom_site_refinement_flags
O1 O 0.7408(2) 0.38010(14) 1.04171(10) 0.0210(3) Uani 1 1 d .
O2 O 0.3475(2) 0.16668(14) 1.00985(10) 0.0203(3) Uani 1 1 d .
O3 O 0.0333(2) 0.28544(14) 0.71367(10) 0.0216(3) Uani 1 1 d .
O4 O 0.3220(2) 0.33759(14) 0.65892(9) 0.0213(3) Uani 1 1 d .
N1 N 0.4872(2) 0.45568(15) 0.93887(11) 0.0167(3) Uani 1 1 d .
N2 N 0.6346(3) 0.04195(16) 0.99788(12) 0.0188(3) Uani 1 1 d .
N3 N 0.2174(2) 0.31359(14) 0.72295(11) 0.0152(3) Uani 1 1 d .
C1 C 0.6297(3) 0.36661(18) 0.96986(13) 0.0156(4) Uani 1 1 d .
C2 C 0.6316(3) 0.23761(18) 0.91982(13) 0.0148(4) Uani 1 1 d .
C3 C 0.5216(3) 0.23899(18) 0.82045(13) 0.0138(3) Uani 1 1 d .
H3 H 0.6159 0.2837 0.7799 0.017 Uiso 1 1 calc R
C4 C 0.3241(3) 0.31823(18) 0.81987(12) 0.0138(4) Uani 1 1 d .
H4 H 0.2312 0.2815 0.8646 0.017 Uiso 1 1 calc R
C5 C 0.3767(3) 0.45794(17) 0.84566(13) 0.0149(4) Uani 1 1 d .
H5 H 0.4723 0.4923 0.8011 0.018 Uiso 1 1 calc R
C6 C 0.1833(3) 0.54145(17) 0.84146(13) 0.0162(4) Uani 1 1 d .
C7 C 0.0925(3) 0.57972(18) 0.75488(14) 0.0192(4) Uani 1 1 d .
H7 H 0.1575 0.5585 0.7007 0.023 Uiso 1 1 calc R
C8 C -0.0915(3) 0.64836(19) 0.74714(15) 0.0228(4) Uani 1 1 d .
H8 H -0.1536 0.6726 0.6880 0.027 Uiso 1 1 calc R
C9 C -0.1847(3) 0.6816(2) 0.82674(16) 0.0238(4) Uani 1 1 d .
H9 H -0.3128 0.7265 0.8220 0.029 Uiso 1 1 calc R
C10 C -0.0896(3) 0.6490(2) 0.91289(15) 0.0221(4) Uani 1 1 d .
H10 H -0.1511 0.6746 0.9670 0.027 Uiso 1 1 calc R
C11 C 0.0942(3) 0.57940(19) 0.92151(14) 0.0187(4) Uani 1 1 d .
C12 C 0.2105(3) 0.5553(2) 1.01425(14) 0.0238(4) Uani 1 1 d .
H12A H 0.1724 0.4708 1.0383 0.029 Uiso 1 1 calc R
H12B H 0.1754 0.6216 1.0590 0.029 Uiso 1 1 calc R
C13 C 0.4401(3) 0.5593(2) 1.00179(15) 0.0219(4) Uani 1 1 d .
H13A H 0.4770 0.6427 0.9756 0.026 Uiso 1 1 calc R
H13B H 0.5215 0.5483 1.0623 0.026 Uiso 1 1 calc R
C14 C 0.5182(3) 0.14627(18) 0.98222(13) 0.0156(4) Uani 1 1 d .
C15 C 0.8237(3) 0.03939(19) 0.95074(14) 0.0203(4) Uani 1 1 d .
H15A H 0.8087 -0.0174 0.8960 0.024 Uiso 1 1 calc R
H15B H 0.9433 0.0105 0.9928 0.024 Uiso 1 1 calc R
C16 C 0.8492(3) 0.17927(19) 0.92210(13) 0.0180(4) Uani 1 1 d .
H16A H 0.9464 0.2245 0.9675 0.022 Uiso 1 1 calc R
H16B H 0.9028 0.1846 0.8604 0.022 Uiso 1 1 calc R
C17 C 0.5661(4) -0.0683(2) 1.04710(17) 0.0281(5) Uani 1 1 d .
H17A H 0.4515 -0.0436 1.0832 0.042 Uiso 1 1 calc R
H17B H 0.6814 -0.1010 1.0888 0.042 Uiso 1 1 calc R
H17C H 0.5190 -0.1349 1.0026 0.042 Uiso 1 1 calc R
C18 C 0.4809(3) 0.10555(18) 0.78025(13) 0.0158(4) Uani 1 1 d .
C19 C 0.3182(3) 0.02969(19) 0.80597(14) 0.0184(4) Uani 1 1 d .
H19 H 0.2313 0.0602 0.8506 0.022 Uiso 1 1 calc R
C20 C 0.2826(3) -0.0902(2) 0.76670(15) 0.0228(4) Uani 1 1 d .
H20 H 0.1717 -0.1412 0.7848 0.027 Uiso 1 1 calc R
C21 C 0.4077(3) -0.13612(19) 0.70139(14) 0.0228(4) Uani 1 1 d .
H21 H 0.3817 -0.2176 0.6740 0.027 Uiso 1 1 calc R
C22 C 0.5714(3) -0.0619(2) 0.67629(14) 0.0225(4) Uani 1 1 d .
H22 H 0.6597 -0.0936 0.6326 0.027 Uiso 1 1 calc R
C23 C 0.6066(3) 0.0589(2) 0.71490(13) 0.0183(4) Uani 1 1 d .
H23 H 0.7172 0.1098 0.6965 0.022 Uiso 1 1 calc R

loop_
_atom_site_aniso_label
_atom_site_aniso_U_11
_atom_site_aniso_U_22
_atom_site_aniso_U_33
_atom_site_aniso_U_23
_atom_site_aniso_U_13
_atom_site_aniso_U_12
O1 0.0221(7) 0.0221(7) 0.0177(7) -0.0022(5) -0.0036(5) 0.0008(6)
O2 0.0175(7) 0.0239(7) 0.0203(7) 0.0028(6) 0.0057(5) -0.0005(6)
O3 0.0174(7) 0.0224(7) 0.0236(7) 0.0006(6) -0.0046(5) -0.0039(6)
O4 0.0240(7) 0.0257(7) 0.0144(6) 0.0020(5) 0.0022(6) 0.0016(6)
N1 0.0169(8) 0.0172(8) 0.0154(8) -0.0035(6) -0.0020(6) 0.0003(6)
N2 0.0201(9) 0.0184(8) 0.0178(8) 0.0021(6) 0.0012(6) 0.0011(6)
N3 0.0172(8) 0.0124(7) 0.0154(8) -0.0001(6) -0.0014(6) 0.0006(6)
C1 0.0151(9) 0.0171(9) 0.0148(9) 0.0006(7) 0.0022(7) -0.0025(7)
C2 0.0128(9) 0.0174(9) 0.0141(8) 0.0006(7) 0.0004(7) -0.0013(7)
C3 0.0133(8) 0.0155(9) 0.0129(8) 0.0018(7) 0.0016(6) -0.0010(7)
C4 0.0136(8) 0.0157(8) 0.0121(8) -0.0005(7) 0.0000(7) -0.0011(7)
C5 0.0170(9) 0.0147(9) 0.0127(8) -0.0011(6) 0.0000(7) -0.0017(7)
C6 0.0170(9) 0.0125(8) 0.0188(9) -0.0003(7) 0.0001(7) -0.0035(7)
C7 0.0239(10) 0.0145(8) 0.0185(9) -0.0007(7) -0.0014(8) -0.0024(7)
C8 0.0256(10) 0.0168(9) 0.0245(10) 0.0020(8) -0.0069(8) -0.0003(8)
C9 0.0176(10) 0.0201(10) 0.0330(12) 0.0000(8) -0.0022(8) 0.0028(7)
C10 0.0193(10) 0.0225(10) 0.0249(10) -0.0009(8) 0.0039(8) 0.0003(8)
C11 0.0185(9) 0.0167(9) 0.0207(9) -0.0004(7) 0.0009(7) -0.0011(7)
C12 0.0246(11) 0.0288(11) 0.0180(9) -0.0036(8) 0.0016(8) 0.0062(9)
C13 0.0231(10) 0.0212(10) 0.0204(9) -0.0087(8) -0.0033(8) 0.0031(8)
C14 0.0161(9) 0.0178(9) 0.0123(8) 0.0000(7) -0.0013(7) -0.0017(7)
C15 0.0187(10) 0.0225(10) 0.0197(9) -0.0011(8) 0.0010(7) 0.0049(7)
C16 0.0138(9) 0.0231(10) 0.0168(9) 0.0007(7) -0.0001(7) 0.0023(7)
C17 0.0336(12) 0.0192(10) 0.0315(12) 0.0085(9) 0.0032(9) 0.0004(9)
C18 0.0166(9) 0.0159(9) 0.0143(8) -0.0012(7) -0.0019(7) 0.0019(7)
C19 0.0166(9) 0.0191(9) 0.0198(9) -0.0009(7) 0.0031(7) 0.0009(7)
C20 0.0228(10) 0.0195(10) 0.0256(10) 0.0009(8) -0.0005(8) -0.0027(8)
C21 0.0290(11) 0.0166(9) 0.0215(10) -0.0041(7) -0.0050(8) 0.0026(8)
C22 0.0260(10) 0.0237(10) 0.0174(9) -0.0024(8) 0.0004(8) 0.0087(8)
C23 0.0183(9) 0.0211(10) 0.0155(9) 0.0003(7) 0.0005(7) 0.0007(7)

loop_
_atom_type_symbol
_atom_type_description
_atom_type_scat_dispersion_real
_atom_type_scat_dispersion_imag
_atom_type_scat_source
C C 0.0033 0.0016 'International Tables Vol C Tables 4.2.6.8 and 6.1.1.4'
H H 0.0000 0.0000 'International Tables Vol C Tables 4.2.6.8 and 6.1.1.4'
N N 0.0061 0.0033 'International Tables Vol C Tables 4.2.6.8 and 6.1.1.4'
O O 0.0106 0.0060 'International Tables Vol C Tables 4.2.6.8 and 6.1.1.4'

loop_
_geom_angle_atom_site_label_1
_geom_angle_atom_site_label_2
_geom_angle_atom_site_label_3
_geom_angle
C1 N1 C13 118.23(15)
C1 N1 C5 125.10(15)
C13 N1 C5 116.67(15)
C14 N2 C17 122.93(18)
C14 N2 C15 114.90(16)
C17 N2 C15 121.64(17)
O4 N3 O3 124.39(16)
O4 N3 C4 117.51(14)
O3 N3 C4 118.10(15)
O1 C1 N1 122.29(17)
O1 C1 C2 118.51(17)
N1 C1 C2 118.71(16)
C16 C2 C1 112.71(15)
C16 C2 C14 102.94(15)
C1 C2 C14 104.08(15)
C16 C2 C3 111.67(15)
C1 C2 C3 114.20(15)
C14 C2 C3 110.34(15)
C4 C3 C18 112.27(15)
C4 C3 C2 109.05(14)
C18 C3 C2 113.34(15)
C4 C3 H3 107.3
C18 C3 H3 107.3
C2 C3 H3 107.3
N3 C4 C3 107.58(14)
N3 C4 C5 109.24(14)
C3 C4 C5 110.38(14)
N3 C4 H4 109.9
C3 C4 H4 109.9
C5 C4 H4 109.9
N1 C5 C6 112.13(15)
N1 C5 C4 106.67(14)
C6 C5 C4 111.83(15)
N1 C5 H5 108.7
C6 C5 H5 108.7
C4 C5 H5 108.7
C7 C6 C11 119.54(18)
C7 C6 C5 118.65(17)
C11 C6 C5 121.81(17)
C8 C7 C6 120.76(19)
C8 C7 H7 119.6
C6 C7 H7 119.6
C7 C8 C9 119.59(19)
C7 C8 H8 120.2
C9 C8 H8 120.2
C10 C9 C8 119.70(19)
C10 C9 H9 120.1
C8 C9 H9 120.1
C9 C10 C11 121.21(19)
C9 C10 H10 119.4
C11 C10 H10 119.4
C10 C11 C6 119.07(18)
C10 C11 C12 121.66(18)
C6 C11 C12 118.98(18)
C11 C12 C13 107.95(17)
C11 C12 H12A 110.1
C13 C12 H12A 110.1
C11 C12 H12B 110.1
C13 C12 H12B 110.1
H12A C12 H12B 108.4
N1 C13 C12 108.31(17)
N1 C13 H13A 110.0
C12 C13 H13A 110.0
N1 C13 H13B 110.0
C12 C13 H13B 110.0
H13A C13 H13B 108.4
O2 C14 N2 126.72(18)
O2 C14 C2 124.86(17)
N2 C14 C2 108.39(16)
N2 C15 C16 103.00(15)
N2 C15 H15A 111.2
C16 C15 H15A 111.2
N2 C15 H15B 111.2
C16 C15 H15B 111.2
H15A C15 H15B 109.1
C2 C16 C15 105.38(16)
C2 C16 H16A 110.7
C15 C16 H16A 110.7
C2 C16 H16B 110.7
C15 C16 H16B 110.7
H16A C16 H16B 108.8
N2 C17 H17A 109.5
N2 C17 H17B 109.5
H17A C17 H17B 109.5
N2 C17 H17C 109.5
H17A C17 H17C 109.5
H17B C17 H17C 109.5
C23 C18 C19 118.87(18)
C23 C18 C3 119.31(17)
C19 C18 C3 121.82(17)
C20 C19 C18 120.40(18)
C20 C19 H19 119.8
C18 C19 H19 119.8
C21 C20 C19 120.53(19)
C21 C20 H20 119.7
C19 C20 H20 119.7
C20 C21 C22 119.41(19)
C20 C21 H21 120.3
C22 C21 H21 120.3
C21 C22 C23 120.25(19)
C21 C22 H22 119.9
C23 C22 H22 119.9
C18 C23 C22 120.52(19)
C18 C23 H23 119.7
C22 C23 H23 119.7

loop_
_geom_bond_atom_site_label_1
_geom_bond_atom_site_label_2
_geom_bond_distance
O1 C1 1.221(2)
O2 C14 1.227(2)
O3 N3 1.224(2)
O4 N3 1.223(2)
N1 C1 1.360(3)
N1 C13 1.467(2)
N1 C5 1.474(2)
N2 C14 1.335(3)
N2 C17 1.447(3)
N2 C15 1.454(3)
N3 C4 1.512(2)
C1 C2 1.534(3)
C2 C16 1.533(3)
C2 C14 1.546(3)
C2 C3 1.551(2)
C3 C4 1.524(3)
C3 C18 1.528(3)
C3 H3 1.0000
C4 C5 1.540(2)
C4 H4 1.0000
C5 C6 1.524(3)
C5 H5 1.0000
C6 C7 1.398(3)
C6 C11 1.399(3)
C7 C8 1.387(3)
C7 H7 0.9500
C8 C9 1.394(3)
C8 H8 0.9500
C9 C10 1.387(3)
C9 H9 0.9500
C10 C11 1.391(3)
C10 H10 0.9500
C11 C12 1.504(3)
C12 C13 1.514(3)
C12 H12A 0.9900
C12 H12B 0.9900
C13 H13A 0.9900
C13 H13B 0.9900
C15 C16 1.535(3)
C15 H15A 0.9900
C15 H15B 0.9900
C16 H16A 0.9900
C16 H16B 0.9900
C17 H17A 0.9800
C17 H17B 0.9800
C17 H17C 0.9800
C18 C23 1.391(3)
C18 C19 1.396(3)
C19 C20 1.389(3)
C19 H19 0.9500
C20 C21 1.385(3)
C20 H20 0.9500
C21 C22 1.388(3)
C21 H21 0.9500
C22 C23 1.394(3)
C22 H22 0.9500
C23 H23 0.9500

loop_
_geom_torsion_atom_site_label_1
_geom_torsion_atom_site_label_2
_geom_torsion_atom_site_label_3
_geom_torsion_atom_site_label_4
_geom_torsion
C13 N1 C1 O1 -11.2(3)
C5 N1 C1 O1 167.87(17)
C13 N1 C1 C2 160.66(17)
C5 N1 C1 C2 -20.2(3)
O1 C1 C2 C16 -39.3(2)
N1 C1 C2 C16 148.52(17)
O1 C1 C2 C14 71.5(2)
N1 C1 C2 C14 -100.67(18)
O1 C1 C2 C3 -168.11(16)
N1 C1 C2 C3 19.7(2)
C16 C2 C3 C4 -170.20(15)
C1 C2 C3 C4 -40.9(2)
C14 C2 C3 C4 75.95(19)
C16 C2 C3 C18 63.9(2)
C1 C2 C3 C18 -166.71(16)
C14 C2 C3 C18 -49.9(2)
O4 N3 C4 C3 -49.9(2)
O3 N3 C4 C3 129.61(16)
O4 N3 C4 C5 69.9(2)
O3 N3 C4 C5 -110.55(17)
C18 C3 C4 N3 -51.56(19)
C2 C3 C4 N3 -178.03(14)
C18 C3 C4 C5 -170.67(15)
C2 C3 C4 C5 62.86(18)
C1 N1 C5 C6 162.03(17)
C13 N1 C5 C6 -18.9(2)
C1 N1 C5 C4 39.3(2)
C13 N1 C5 C4 -141.60(16)
N3 C4 C5 N1 -177.79(14)
C3 C4 C5 N1 -59.69(18)
N3 C4 C5 C6 59.27(18)
C3 C4 C5 C6 177.38(15)
N1 C5 C6 C7 163.79(16)
C4 C5 C6 C7 -76.4(2)
N1 C5 C6 C11 -16.8(2)
C4 C5 C6 C11 102.95(19)
C11 C6 C7 C8 -3.8(3)
C5 C6 C7 C8 175.57(17)
C6 C7 C8 C9 1.2(3)
C7 C8 C9 C10 1.8(3)
C8 C9 C10 C11 -2.3(3)
C9 C10 C11 C6 -0.3(3)
C9 C10 C11 C12 173.4(2)
C7 C6 C11 C10 3.4(3)
C5 C6 C11 C10 -176.04(17)
C7 C6 C11 C12 -170.57(19)
C5 C6 C11 C12 10.0(3)
C10 C11 C12 C13 -143.89(19)
C6 C11 C12 C13 29.9(3)
C1 N1 C13 C12 -121.56(19)
C5 N1 C13 C12 59.3(2)
C11 C12 C13 N1 -62.7(2)
C17 N2 C14 O2 3.8(3)
C15 N2 C14 O2 175.57(18)
C17 N2 C14 C2 -174.36(18)
C15 N2 C14 C2 -2.6(2)
C16 C2 C14 O2 169.59(18)
C1 C2 C14 O2 51.8(2)
C3 C2 C14 O2 -71.1(2)
C16 C2 C14 N2 -12.2(2)
C1 C2 C14 N2 -129.93(16)
C3 C2 C14 N2 107.14(17)
C14 N2 C15 C16 16.2(2)
C17 N2 C15 C16 -171.92(18)
C1 C2 C16 C15 132.75(16)
C14 C2 C16 C15 21.23(19)
C3 C2 C16 C15 -97.13(18)
N2 C15 C16 C2 -22.67(19)
C4 C3 C18 C23 132.27(18)
C2 C3 C18 C23 -103.62(19)
C4 C3 C18 C19 -46.5(2)
C2 C3 C18 C19 77.6(2)
C23 C18 C19 C20 -0.1(3)
C3 C18 C19 C20 178.68(18)
C18 C19 C20 C21 -0.1(3)
C19 C20 C21 C22 0.9(3)
C20 C21 C22 C23 -1.5(3)
C19 C18 C23 C22 -0.4(3)
C3 C18 C23 C22 -179.25(18)
C21 C22 C23 C18 1.2(3)
